data_7200786
loop_
_publ_author_name
'Bacchi, Alessia'
'Carcelli, Mauro'
'Chiodo, Tiziana'
'Cantoni, Giulia'
'De Filippo, Cecilia'
'Pipolo, Silvio'

_publ_section_title
;
 A discussion on the solid state organization of 4-pyridyl imino
 compounds and on the co-crystallization between their molecular
 precursors
;
_journal_issue 7
_journal_name_full CrystEngComm
_journal_page_first 1433
_journal_paper_doi 10.1039/b821909e
_journal_volume 11
_journal_year 2009
_chemical_formula_sum 'C24 H18 N2 O'
_chemical_formula_weight 350.40
_chemical_name_systematic
;
?
;
_space_group_IT_number 14
_symmetry_cell_setting monoclinic
_symmetry_space_group_name_Hall '-P 2ybc'
_symmetry_space_group_name_H-M 'P 1 21/c 1'
_atom_sites_solution_hydrogens geom
_atom_sites_solution_primary direct
_atom_sites_solution_secondary difmap
_audit_creation_method SHELXL-97
_cell_angle_alpha 90.00
_cell_angle_beta 109.52(3)
_cell_angle_gamma 90.00
_cell_formula_units_Z 4
_cell_length_a 6.452(5)
_cell_length_b 18.073(13)
_cell_length_c 16.549(11)
_cell_measurement_reflns_used 800
_cell_measurement_temperature 293(2)
_cell_measurement_theta_max 18
_cell_measurement_theta_min 4
_cell_volume 1819(2)
_computing_structure_refinement 'SHELXL-97 (Sheldrick, 1997)'
_computing_structure_solution 'SIR97 (Altomare et al., 1997)'
_diffrn_ambient_temperature 293(2)
_diffrn_detector_area_resol_mean 8.2
_diffrn_measured_fraction_theta_full 0.998
_diffrn_measured_fraction_theta_max 0.998
_diffrn_measurement_device_type 'SMART diffractometer'
_diffrn_measurement_method '\w scan'
_diffrn_radiation_monochromator graphite
_diffrn_radiation_source 'fine-focus sealed tube'
_diffrn_radiation_type MoK\a
_diffrn_radiation_wavelength 0.71073
_diffrn_reflns_av_R_equivalents 0.0236
_diffrn_reflns_av_sigmaI/netI 0.0135
_diffrn_reflns_limit_h_max 7
_diffrn_reflns_limit_h_min -7
_diffrn_reflns_limit_k_max 20
_diffrn_reflns_limit_k_min -20
_diffrn_reflns_limit_l_max 18
_diffrn_reflns_limit_l_min -18
_diffrn_reflns_number 15389
_diffrn_reflns_theta_full 23.29
_diffrn_reflns_theta_max 23.29
_diffrn_reflns_theta_min 1.72
_exptl_absorpt_coefficient_mu 0.079
_exptl_absorpt_correction_T_max 1.0
_exptl_absorpt_correction_T_min 0.763395
_exptl_absorpt_correction_type multi-scan
_exptl_absorpt_process_details 'SADABS procedure'
_exptl_crystal_colour yellow
_exptl_crystal_density_diffrn 1.280
_exptl_crystal_density_method 'not measured'
_exptl_crystal_description prism
_exptl_crystal_F_000 736
_exptl_crystal_size_max 0.23
_exptl_crystal_size_mid 0.11
_exptl_crystal_size_min 0.09
_refine_diff_density_max 0.786
_refine_diff_density_min -0.367
_refine_diff_density_rms 0.043
_refine_ls_extinction_method none
_refine_ls_goodness_of_fit_ref 1.091
_refine_ls_hydrogen_treatment constr
_refine_ls_matrix_type full
_refine_ls_number_parameters 245
_refine_ls_number_reflns 2623
_refine_ls_number_restraints 70
_refine_ls_restrained_S_all 1.088
_refine_ls_R_factor_all 0.0698
_refine_ls_R_factor_gt 0.0581
_refine_ls_shift/su_max 0.000
_refine_ls_shift/su_mean 0.000
_refine_ls_structure_factor_coef Fsqd
_refine_ls_weighting_details 'calc w=1/[\s^2^(Fo^2^)+(0.0701P)^2^+1.3650P] where P=(Fo^2^+2Fc^2^)/3'
_refine_ls_weighting_scheme calc
_refine_ls_wR_factor_gt 0.1551
_refine_ls_wR_factor_ref 0.1648
_reflns_number_gt 2116
_reflns_number_total 2623
_reflns_threshold_expression >2sigma(I)
_cod_data_source_file b821909e.txt
_cod_data_source_block 3
_cod_original_sg_symbol_H-M p21/c
_cod_database_code 7200786

loop_
_symmetry_equiv_pos_as_xyz
'x, y, z'
'-x, y+1/2, -z+1/2'
'-x, -y, -z'
'x, -y-1/2, z-1/2'

loop_
_atom_site_label
_atom_site_type_symbol
_atom_site_fract_x
_atom_site_fract_y
_atom_site_fract_z
_atom_site_U_iso_or_equiv
_atom_site_adp_type
_atom_site_occupancy
_atom_site_symmetry_multiplicity
_atom_site_calc_flag
_atom_site_refinement_flags
_atom_site_disorder_assembly
_atom_site_disorder_group
N1 N 2.2383(3) -0.77882(13) 1.02241(15) 0.0522(6) Uani 1 1 d U . .
N2 N 1.4465(4) -0.77438(16) 0.83513(18) 0.0724(8) Uani 1 1 d U . .
O1 O 0.5849(3) -0.80577(10) 0.60964(14) 0.0608(6) Uani 1 1 d U . .
H1O H 0.5296 -0.7648 0.5960 0.091 Uiso 1 1 calc R . .
C1 C 2.1860(5) -0.83741(17) 0.97134(19) 0.0604(8) Uani 1 1 d U . .
H1 H 2.2968 -0.8713 0.9744 0.072 Uiso 1 1 calc R . .
C2 C 1.9818(5) -0.85154(19) 0.91479(19) 0.0630(8) Uani 1 1 d U . .
H2 H 1.9560 -0.8942 0.8814 0.076 Uiso 1 1 calc R . .
C3 C 1.8166(5) -0.80307(18) 0.90754(18) 0.0601(8) Uani 1 1 d U . .
C4 C 1.8619(4) -0.74154(19) 0.9606(2) 0.0665(9) Uani 1 1 d U . .
H4 H 1.7521 -0.7075 0.9584 0.080 Uiso 1 1 calc R . .
C5 C 2.0777(5) -0.73153(17) 1.0180(2) 0.0596(8) Uani 1 1 d U . .
H5 H 2.1083 -0.6905 1.0539 0.072 Uiso 1 1 calc R . .
C6 C 1.5920(5) -0.81740(19) 0.8426(2) 0.0668(8) Uani 1 1 d U . .
H6 H 1.5672 -0.8596 0.8085 0.080 Uiso 1 1 calc R . .
C7 C 1.2300(4) -0.78781(17) 0.77316(18) 0.0555(7) Uani 1 1 d U . .
C8 C 1.1398(4) -0.85549(17) 0.74026(18) 0.0545(7) Uani 1 1 d U . .
H8 H 1.2268 -0.8977 0.7551 0.065 Uiso 1 1 calc R . .
C9 C 0.9215(4) -0.86248(14) 0.68532(16) 0.0455(6) Uani 1 1 d U . .
C10 C 0.7944(4) -0.79796(14) 0.66433(16) 0.0446(6) Uani 1 1 d U . .
C11 C 0.8835(4) -0.72907(15) 0.69548(16) 0.0463(6) Uani 1 1 d U . .
C12 C 1.1000(4) -0.72581(16) 0.75044(18) 0.0543(7) Uani 1 1 d U . .
H12 H 1.1588 -0.6802 0.7726 0.065 Uiso 1 1 calc R . .
C13 C 0.7600(4) -0.65867(15) 0.66995(17) 0.0486(7) Uani 1 1 d U . .
C14 C 0.5865(5) -0.63942(18) 0.6975(2) 0.0635(8) Uani 1 1 d U . .
H14 H 0.5400 -0.6723 0.7312 0.076 Uiso 1 1 calc R . .
C15 C 0.4822(6) -0.5723(2) 0.6755(2) 0.0775(10) Uani 1 1 d U . .
H15 H 0.3663 -0.5599 0.6945 0.093 Uiso 1 1 calc R . .
C16 C 0.5488(7) -0.5237(2) 0.6258(3) 0.0841(11) Uani 1 1 d U . .
H16 H 0.4783 -0.4783 0.6110 0.101 Uiso 1 1 calc R . .
C17 C 0.7190(7) -0.54193(19) 0.5978(3) 0.0850(11) Uani 1 1 d U . .
H17 H 0.7634 -0.5090 0.5636 0.102 Uiso 1 1 calc R . .
C18 C 0.8248(5) -0.60864(17) 0.6200(2) 0.0670(8) Uani 1 1 d U . .
H18 H 0.9415 -0.6203 0.6012 0.080 Uiso 1 1 calc R . .
C19 C 0.8368(4) -0.93571(15) 0.64994(18) 0.0489(7) Uani 1 1 d U . .
C20 C 0.9666(5) -0.98180(18) 0.6204(3) 0.0759(10) Uani 1 1 d U . .
H20 H 1.1051 -0.9657 0.6223 0.091 Uiso 1 1 calc R . .
C21 C 0.8963(6) -1.0505(2) 0.5884(3) 0.0894(12) Uani 1 1 d U . .
H21 H 0.9877 -1.0804 0.5693 0.107 Uiso 1 1 calc R . .
C22 C 0.6930(6) -1.07595(18) 0.5842(2) 0.0710(9) Uani 1 1 d U . .
H22 H 0.6455 -1.1227 0.5622 0.085 Uiso 1 1 calc R . .
C23 C 0.5613(5) -1.03136(18) 0.6127(2) 0.0669(9) Uani 1 1 d U . .
H23 H 0.4230 -1.0480 0.6104 0.080 Uiso 1 1 calc R . .
C24 C 0.6307(4) -0.96219(16) 0.6450(2) 0.0589(8) Uani 1 1 d U . .
H24 H 0.5382 -0.9326 0.6638 0.071 Uiso 1 1 calc R . .

loop_
_atom_site_aniso_label
_atom_site_aniso_U_11
_atom_site_aniso_U_22
_atom_site_aniso_U_33
_atom_site_aniso_U_23
_atom_site_aniso_U_13
_atom_site_aniso_U_12
N1 0.0344(12) 0.0570(14) 0.0548(14) 0.0005(11) 0.0010(10) -0.0025(10)
N2 0.0478(14) 0.0828(19) 0.0811(19) 0.0231(15) 0.0141(13) 0.0042(14)
O1 0.0337(10) 0.0494(11) 0.0769(14) -0.0029(10) -0.0112(9) 0.0029(8)
C1 0.0466(16) 0.0663(19) 0.0636(19) -0.0046(16) 0.0124(14) -0.0035(14)
C2 0.0485(17) 0.076(2) 0.0569(18) -0.0052(16) 0.0081(14) -0.0117(15)
C3 0.0469(16) 0.077(2) 0.0434(16) 0.0108(15) -0.0022(13) -0.0223(15)
C4 0.0378(15) 0.075(2) 0.083(2) 0.0246(17) 0.0160(15) 0.0162(14)
C5 0.0475(16) 0.0591(18) 0.0653(19) -0.0021(15) 0.0095(14) -0.0004(14)
C6 0.066(2) 0.063(2) 0.071(2) 0.0077(16) 0.0226(16) -0.0010(16)
C7 0.0297(13) 0.0733(19) 0.0509(16) 0.0101(14) -0.0031(11) -0.0117(13)
C8 0.0332(14) 0.0644(18) 0.0594(17) 0.0174(14) 0.0067(12) 0.0074(12)
C9 0.0325(13) 0.0509(15) 0.0486(15) 0.0076(12) 0.0078(11) 0.0010(11)
C10 0.0285(12) 0.0539(15) 0.0440(14) 0.0028(12) 0.0025(10) -0.0006(11)
C11 0.0339(13) 0.0546(16) 0.0448(15) 0.0010(12) 0.0060(11) -0.0048(11)
C12 0.0409(14) 0.0602(17) 0.0516(16) 0.0040(14) 0.0018(12) -0.0103(13)
C13 0.0422(14) 0.0478(15) 0.0480(15) -0.0047(12) 0.0045(12) -0.0056(12)
C14 0.0539(18) 0.068(2) 0.067(2) 0.0010(16) 0.0182(15) 0.0032(15)
C15 0.069(2) 0.075(2) 0.082(2) -0.0134(19) 0.0160(18) 0.0160(18)
C16 0.092(3) 0.051(2) 0.089(3) -0.0078(18) 0.004(2) 0.0140(18)
C17 0.097(3) 0.052(2) 0.099(3) 0.0132(19) 0.024(2) -0.0031(19)
C18 0.068(2) 0.0577(19) 0.076(2) 0.0042(16) 0.0258(17) -0.0040(15)
C19 0.0384(14) 0.0497(15) 0.0531(16) 0.0099(12) 0.0078(12) 0.0062(12)
C20 0.0518(18) 0.0585(19) 0.121(3) -0.0059(19) 0.0331(19) 0.0027(15)
C21 0.075(2) 0.062(2) 0.138(4) -0.016(2) 0.045(2) 0.0069(18)
C22 0.076(2) 0.0491(18) 0.079(2) -0.0013(16) 0.0142(18) -0.0022(15)
C23 0.0525(17) 0.063(2) 0.080(2) -0.0002(16) 0.0154(16) -0.0093(15)
C24 0.0458(16) 0.0585(18) 0.071(2) -0.0029(15) 0.0177(14) -0.0023(13)

loop_
_atom_type_symbol
_atom_type_description
_atom_type_scat_dispersion_real
_atom_type_scat_dispersion_imag
_atom_type_scat_source
C C 0.0033 0.0016 'International Tables Vol C Tables 4.2.6.8 and 6.1.1.4'
H H 0.0000 0.0000 'International Tables Vol C Tables 4.2.6.8 and 6.1.1.4'
N N 0.0061 0.0033 'International Tables Vol C Tables 4.2.6.8 and 6.1.1.4'
O O 0.0106 0.0060 'International Tables Vol C Tables 4.2.6.8 and 6.1.1.4'

loop_
_geom_angle_atom_site_label_1
_geom_angle_atom_site_label_2
_geom_angle_atom_site_label_3
_geom_angle
_geom_angle_site_symmetry_1
_geom_angle_site_symmetry_3
_geom_angle_publ_flag
C1 N1 C5 116.8(2) . . ?
C6 N2 C7 120.2(3) . . ?
N1 C1 C2 124.7(3) . . ?
C3 C2 C1 119.5(3) . . ?
C2 C3 C4 118.0(3) . . ?
C2 C3 C6 119.5(3) . . ?
C4 C3 C6 122.5(3) . . ?
C3 C4 C5 118.8(3) . . ?
N1 C5 C4 122.1(3) . . ?
N2 C6 C3 119.7(3) . . ?
C12 C7 C8 118.3(2) . . ?
C12 C7 N2 114.4(3) . . ?
C8 C7 N2 127.2(3) . . ?
C7 C8 C9 122.2(3) . . ?
C10 C9 C8 117.6(2) . . ?
C10 C9 C19 122.7(2) . . ?
C8 C9 C19 119.7(2) . . ?
O1 C10 C11 122.2(2) . . ?
O1 C10 C9 116.6(2) . . ?
C11 C10 C9 121.1(2) . . ?
C12 C11 C10 118.6(2) . . ?
C12 C11 C13 118.4(2) . . ?
C10 C11 C13 122.9(2) . . ?
C7 C12 C11 122.2(3) . . ?
C18 C13 C14 118.1(3) . . ?
C18 C13 C11 119.4(3) . . ?
C14 C13 C11 122.4(3) . . ?
C15 C14 C13 120.8(3) . . ?
C16 C15 C14 120.1(3) . . ?
C15 C16 C17 119.9(3) . . ?
C16 C17 C18 120.2(4) . . ?
C17 C18 C13 120.9(3) . . ?
C20 C19 C24 116.9(3) . . ?
C20 C19 C9 119.5(2) . . ?
C24 C19 C9 123.5(2) . . ?
C21 C20 C19 121.5(3) . . ?
C20 C21 C22 120.9(3) . . ?
C23 C22 C21 118.7(3) . . ?
C22 C23 C24 120.8(3) . . ?
C23 C24 C19 121.2(3) . . ?

loop_
_geom_bond_atom_site_label_1
_geom_bond_atom_site_label_2
_geom_bond_distance
_geom_bond_site_symmetry_2
_geom_bond_publ_flag
N1 C1 1.326(4) . ?
N1 C5 1.326(4) . ?
N2 C6 1.193(4) . ?
N2 C7 1.451(4) . ?
O1 C10 1.360(3) . ?
C1 C2 1.361(4) . ?
C2 C3 1.354(4) . ?
C3 C4 1.386(5) . ?
C3 C6 1.510(4) . ?
C4 C5 1.410(4) . ?
C7 C12 1.375(4) . ?
C7 C8 1.385(4) . ?
C8 C9 1.404(4) . ?
C9 C10 1.401(4) . ?
C9 C19 1.476(4) . ?
C10 C11 1.396(4) . ?
C11 C12 1.390(4) . ?
C11 C13 1.486(4) . ?
C13 C18 1.380(4) . ?
C13 C14 1.387(4) . ?
C14 C15 1.377(5) . ?
C15 C16 1.366(5) . ?
C16 C17 1.368(5) . ?
C17 C18 1.374(5) . ?
C19 C20 1.381(4) . ?
C19 C24 1.390(4) . ?
C20 C21 1.366(5) . ?
C21 C22 1.370(5) . ?
C22 C23 1.365(5) . ?
C23 C24 1.374(4) . ?

loop_
_cod_related_entry_id
_cod_related_entry_database
_cod_related_entry_code
1 ChemSpider 30653573
